data_7122921
loop_
_publ_author_name
'Van Gompel, Wouter T.M.'
'Herckens, Roald'
'Van Hecke, Kristof'
'Ruttens, Bart'
'D'Haen, Jan'
'Lutsen, Laurence'
'Vanderzande, Dirk'

_publ_section_title
;
 Towards 2D layered hybrid perovskites with enhanced functionality:
 introducing charge-transfer complexes via self-assembly
;
_journal_name_full 'Chemical Communications'
_journal_paper_doi 10.1039/C8CC09955C
_journal_year 2019
_chemical_formula_moiety '2(C20 H20 N), I4 Pb'
_chemical_formula_sum 'C40 H40 I4 N2 Pb'
_chemical_formula_weight 1263.54
_chemical_name_systematic
;
 ?
;
_space_group_crystal_system monoclinic
_space_group_IT_number 14
_space_group_name_Hall '-P 2ybc'
_space_group_name_H-M_alt 'P 1 21/c 1'
_symmetry_space_group_name_Hall '-P 2ybc'
_symmetry_space_group_name_H-M 'P 1 21/c 1'
_atom_sites_solution_hydrogens geom
_atom_sites_solution_primary dual
_audit_creation_date 2018-03-29
_audit_creation_method
;
Olex2 1.2
(compiled Aug 10 2017 17:28:52 for OlexSys, GUI svn.r5381)
;
_audit_update_record
;
2018-10-30 deposited with the CCDC.
2019-02-01 downloaded from the CCDC.
;
_cell_angle_alpha 90
_cell_angle_beta 92.6530(10)
_cell_angle_gamma 90
_cell_formula_units_Z 2
_cell_length_a 25.0798(3)
_cell_length_b 8.70360(10)
_cell_length_c 8.76250(10)
_cell_measurement_reflns_used 27910
_cell_measurement_temperature 100.0(1)
_cell_measurement_theta_max 29.6260
_cell_measurement_theta_min 2.8410
_cell_volume 1910.67(4)
_computing_cell_refinement 'CrysAlisPro 1.171.38.41 (Rigaku OD, 2015)'
_computing_data_collection 'CrysAlisPro 1.171.38.41 (Rigaku OD, 2015)'
_computing_data_reduction 'CrysAlisPro 1.171.38.41 (Rigaku OD, 2015)'
_computing_molecular_graphics 'Olex2 (Dolomanov et al., 2009)'
_computing_publication_material 'Olex2 (Dolomanov et al., 2009)'
_computing_structure_refinement 'ShelXL (Sheldrick, 2015)'
_computing_structure_solution 'ShelXT (Sheldrick, 2015)'
_diffrn_ambient_environment N~2~
_diffrn_ambient_temperature 100.0(1)
_diffrn_detector 'CCD plate'
_diffrn_detector_area_resol_mean 10.4839
_diffrn_detector_type Atlas
_diffrn_measured_fraction_theta_full 0.999
_diffrn_measured_fraction_theta_max 0.946
_diffrn_measurement_details
;
List of Runs (angles in degrees, time in seconds):

  # Type    Start    End  Width  t~exp~   \w     \q     \k     \f   Frames
#--------------------------------------------------------------------------
  1  \w    -36.00  45.00   1.00    5.00    --   10.40 -85.00 -39.00   81
  2  \w    -46.00  15.00   1.00    5.00    --  -11.11  85.00  79.00   61
  3  \w    -36.00  24.00   1.00    5.00    --  -11.11 -85.00 -39.00   60
  4  \w    -18.00  84.00   1.00    5.00    --   10.40  57.00-180.00  102
  5  \w    -20.00  51.00   1.00    5.00    --   10.40 -99.00-180.00   71
  6  \w    -20.00  30.00   1.00    5.00    --  -11.11 -99.00 120.00   50
  7  \w    -20.00  30.00   1.00    5.00    --  -11.11 -99.00-120.00   50
  8  \w    -20.00  30.00   1.00    5.00    --  -11.11 -99.00 150.00   50
  9  \w    -20.00  30.00   1.00    5.00    --  -11.11 -99.00 -90.00   50
 10  \w    -20.00  30.00   1.00    5.00    --  -11.11 -99.00  60.00   50
 11  \w    -65.00 -20.00   1.00    5.00    --  -11.11 121.00-116.09   45
 12  \w    -67.00 -22.00   1.00    5.00    --  -11.11 124.00 135.79   45
 13  \w    -14.00  85.00   1.00    5.00    --   10.40  38.00  90.00   99
 14  \w    -14.00  15.00   1.00    5.00    --   10.40  38.00   0.00   29
 15  \w    -44.00  65.00   1.00    5.00    --  -11.11  77.00  60.00  109
;
_diffrn_measurement_device 'four-circle diffractometer'
_diffrn_measurement_device_type 'SuperNova, Dual, Cu at zero, Atlas'
_diffrn_measurement_method '\w scans'
_diffrn_orient_matrix_type 'CrysAlisPro convention (1999,Acta A55,543-557)'
_diffrn_orient_matrix_UB_11 -0.0000198000
_diffrn_orient_matrix_UB_12 0.0671964000
_diffrn_orient_matrix_UB_13 0.0457980000
_diffrn_orient_matrix_UB_21 -0.0233124000
_diffrn_orient_matrix_UB_22 0.0261394000
_diffrn_orient_matrix_UB_23 -0.0409774000
_diffrn_orient_matrix_UB_31 -0.0160649000
_diffrn_orient_matrix_UB_32 -0.0380007000
_diffrn_orient_matrix_UB_33 0.0528032000
_diffrn_radiation_monochromator mirror
_diffrn_radiation_probe x-ray
_diffrn_radiation_type MoK\a
_diffrn_radiation_wavelength 0.71073
_diffrn_reflns_av_R_equivalents 0.0453
_diffrn_reflns_av_unetI/netI 0.0255
_diffrn_reflns_Laue_measured_fraction_full 0.999
_diffrn_reflns_Laue_measured_fraction_max 0.946
_diffrn_reflns_limit_h_max 34
_diffrn_reflns_limit_h_min -33
_diffrn_reflns_limit_k_max 11
_diffrn_reflns_limit_k_min -12
_diffrn_reflns_limit_l_max 12
_diffrn_reflns_limit_l_min -12
_diffrn_reflns_number 49790
_diffrn_reflns_point_group_measured_fraction_full 0.999
_diffrn_reflns_point_group_measured_fraction_max 0.946
_diffrn_reflns_theta_full 25.242
_diffrn_reflns_theta_max 29.712
_diffrn_reflns_theta_min 2.477
_diffrn_source 'micro-focus sealed X-ray tube'
_diffrn_source_type 'SuperNova (Mo) X-ray Source'
_exptl_absorpt_coefficient_mu 7.677
_exptl_absorpt_correction_T_max 0.997
_exptl_absorpt_correction_T_min 0.991
_exptl_absorpt_correction_type gaussian
_exptl_absorpt_process_details
;
CrysAlisPro 1.171.38.41 (Rigaku Oxford Diffraction, 2015)
Numerical absorption correction based on gaussian integration over
            a multifaceted crystal model
Empirical absorption correction using spherical harmonics,
 implemented in SCALE3 ABSPACK scaling algorithm.
;
_exptl_crystal_colour 'clear orangish yellow'
_exptl_crystal_colour_lustre clear
_exptl_crystal_colour_modifier orangish
_exptl_crystal_colour_primary yellow
_exptl_crystal_density_diffrn 2.196
_exptl_crystal_description block
_exptl_crystal_F_000 1176
_exptl_crystal_size_max 0.308
_exptl_crystal_size_mid 0.15
_exptl_crystal_size_min 0.109
_refine_diff_density_max 0.875
_refine_diff_density_min -1.186
_refine_diff_density_rms 0.134
_refine_ls_extinction_method none
_refine_ls_goodness_of_fit_ref 1.052
_refine_ls_hydrogen_treatment constr
_refine_ls_matrix_type full
_refine_ls_number_parameters 215
_refine_ls_number_reflns 5140
_refine_ls_number_restraints 0
_refine_ls_restrained_S_all 1.052
_refine_ls_R_factor_all 0.0247
_refine_ls_R_factor_gt 0.0211
_refine_ls_shift/su_max 0.004
_refine_ls_shift/su_mean 0.000
_refine_ls_structure_factor_coef Fsqd
_refine_ls_weighting_details 'w=1/[\s^2^(Fo^2^)+(0.0201P)^2^+1.5610P] where P=(Fo^2^+2Fc^2^)/3'
_refine_ls_weighting_scheme calc
_refine_ls_wR_factor_gt 0.0437
_refine_ls_wR_factor_ref 0.0451
_reflns_Friedel_coverage 0.000
_reflns_number_gt 4814
_reflns_number_total 5140
_reflns_threshold_expression 'I > 2\s(I)'
_cod_data_source_file c8cc09955c2.cif
_cod_data_source_block dvdz001
_cod_database_code 7122921
_shelxl_version_number 2013-4
_chemical_oxdiff_formula 'C40 H40 I4 N2 Pb'
_shelx_space_group_comment
;
The symmetry employed for this shelxl refinement is uniquely defined
by the following loop, which should always be used as a source of
symmetry information in preference to the above space-group names.
They are only intended as comments.
;
_shelx_estimated_absorpt_t_max 0.488
_shelx_estimated_absorpt_t_min 0.201
_reflns_odcompleteness_completeness 99.86
_reflns_odcompleteness_iscentric 1
_reflns_odcompleteness_theta 26.32
_olex2_refinement_description
;
1. Fixed Uiso
 At 1.2 times of:
  All C(H) groups, All C(H,H) groups, All N(H,H,H) groups
2.a Secondary CH2 refined with riding coordinates:
 C17(H17A,H17B), C18(H18A,H18B), C19(H19A,H19B), C20(H20A,H20B)
2.b Aromatic/amide H refined with riding coordinates:
 C2(H2), C3(H3), C5(H5), C6(H6), C8(H8), C9(H9), C10(H10), C12(H12), C13(H13)
2.c Idealised Me refined as rotating group:
 N1(H1A,H1B,H1C)
;
_olex2_exptl_crystal_mounting_method 'mounted on a nylon loop'
_olex2_submission_special_instructions 'No special instructions were received'
_oxdiff_exptl_absorpt_empirical_details
;
Empirical correction (ABSPACK) includes:
- Absorption correction using spherical harmonics
- Frame scaling
;
_oxdiff_exptl_absorpt_empirical_full_max 1.589
_oxdiff_exptl_absorpt_empirical_full_min 0.779

loop_
_space_group_symop_operation_xyz
'x, y, z'
'-x, y+1/2, -z+1/2'
'-x, -y, -z'
'x, -y-1/2, z-1/2'

loop_
_atom_site_label
_atom_site_type_symbol
_atom_site_fract_x
_atom_site_fract_y
_atom_site_fract_z
_atom_site_U_iso_or_equiv
_atom_site_adp_type
_atom_site_occupancy
_atom_site_site_symmetry_order
_atom_site_calc_flag
_atom_site_refinement_flags_posn
_atom_site_refinement_flags_adp
_atom_site_refinement_flags_occupancy
Pb1 Pb 0.5000 0.5000 0.0000 0.01210(4) Uani 1 2 d S T P
I1 I 0.37676(2) 0.41816(2) -0.04701(2) 0.01706(5) Uani 1 1 d . . .
I2 I 0.52450(2) 0.20207(2) 0.20623(2) 0.01579(5) Uani 1 1 d . . .
N1 N 0.39996(9) 0.4823(2) 0.5604(3) 0.0174(5) Uani 1 1 d . . .
H1A H 0.4266 0.5129 0.5002 0.021 Uiso 1 1 calc GR . .
H1B H 0.3910 0.3832 0.5381 0.021 Uiso 1 1 calc GR . .
H1C H 0.4113 0.4895 0.6603 0.021 Uiso 1 1 calc GR . .
C1 C 0.21548(10) 0.4289(3) 0.2407(3) 0.0150(5) Uani 1 1 d . . .
C2 C 0.23917(11) 0.2973(3) 0.1845(3) 0.0176(5) Uani 1 1 d . . .
H2 H 0.2683 0.3074 0.1196 0.021 Uiso 1 1 calc R . .
C3 C 0.22132(11) 0.1516(3) 0.2209(3) 0.0183(5) Uani 1 1 d . . .
H3 H 0.2385 0.0639 0.1813 0.022 Uiso 1 1 calc R . .
C4 C 0.17852(10) 0.1321(3) 0.3146(3) 0.0161(5) Uani 1 1 d . . .
C5 C 0.15942(12) -0.0164(3) 0.3565(3) 0.0198(6) Uani 1 1 d . . .
H5 H 0.1763 -0.1055 0.3188 0.024 Uiso 1 1 calc R . .
C6 C 0.11814(11) -0.0331(3) 0.4478(3) 0.0196(6) Uani 1 1 d . . .
H6 H 0.1065 -0.1334 0.4731 0.024 Uiso 1 1 calc R . .
C7 C 0.09130(10) 0.0979(3) 0.5078(3) 0.0158(5) Uani 1 1 d . . .
C8 C 0.04820(11) 0.0832(3) 0.6025(3) 0.0180(5) Uani 1 1 d . . .
H8 H 0.0365 -0.0162 0.6309 0.022 Uiso 1 1 calc R . .
C9 C 0.02224(11) 0.2127(3) 0.6556(3) 0.0201(6) Uani 1 1 d . . .
H9 H -0.0071 0.2009 0.7192 0.024 Uiso 1 1 calc R . .
C10 C 0.03897(10) 0.3584(3) 0.6162(3) 0.0178(5) Uani 1 1 d . . .
H10 H 0.0207 0.4459 0.6522 0.021 Uiso 1 1 calc R . .
C11 C 0.08251(10) 0.3779(3) 0.5240(3) 0.0148(5) Uani 1 1 d . . .
C12 C 0.10140(11) 0.5265(3) 0.4830(3) 0.0173(5) Uani 1 1 d . . .
H12 H 0.0838 0.6151 0.5193 0.021 Uiso 1 1 calc R . .
C13 C 0.14375(11) 0.5445(3) 0.3938(3) 0.0176(5) Uani 1 1 d . . .
H13 H 0.1554 0.6452 0.3701 0.021 Uiso 1 1 calc R . .
C14 C 0.17140(10) 0.4143(3) 0.3342(3) 0.0144(5) Uani 1 1 d . . .
C15 C 0.15282(10) 0.2651(3) 0.3717(3) 0.0129(5) Uani 1 1 d . . .
C16 C 0.10893(10) 0.2468(3) 0.4677(3) 0.0134(5) Uani 1 1 d . . .
C17 C 0.23980(11) 0.5845(3) 0.2084(3) 0.0171(5) Uani 1 1 d . . .
H17A H 0.2109 0.6590 0.1830 0.021 Uiso 1 1 calc R . .
H17B H 0.2623 0.5760 0.1187 0.021 Uiso 1 1 calc R . .
C18 C 0.27416(10) 0.6445(3) 0.3467(3) 0.0171(5) Uani 1 1 d . . .
H18A H 0.2863 0.7502 0.3251 0.021 Uiso 1 1 calc R . .
H18B H 0.2521 0.6487 0.4374 0.021 Uiso 1 1 calc R . .
C19 C 0.32261(11) 0.5425(3) 0.3817(3) 0.0188(5) Uani 1 1 d . . .
H19A H 0.3109 0.4341 0.3863 0.023 Uiso 1 1 calc R . .
H19B H 0.3476 0.5518 0.2979 0.023 Uiso 1 1 calc R . .
C20 C 0.35155(11) 0.5848(3) 0.5311(3) 0.0188(5) Uani 1 1 d . . .
H20A H 0.3270 0.5734 0.6158 0.023 Uiso 1 1 calc R . .
H20B H 0.3631 0.6935 0.5276 0.023 Uiso 1 1 calc R . .

loop_
_atom_site_aniso_label
_atom_site_aniso_U_11
_atom_site_aniso_U_22
_atom_site_aniso_U_33
_atom_site_aniso_U_23
_atom_site_aniso_U_13
_atom_site_aniso_U_12
Pb1 0.01369(7) 0.01177(7) 0.01082(7) -0.00020(4) 0.00033(5) 0.00007(5)
I1 0.01384(8) 0.01910(9) 0.01839(9) 0.00140(6) 0.00233(6) -0.00201(6)
I2 0.01863(9) 0.01481(9) 0.01401(9) 0.00481(6) 0.00147(6) -0.00005(6)
N1 0.0181(12) 0.0177(11) 0.0165(12) -0.0006(8) 0.0012(9) -0.0030(9)
C1 0.0118(12) 0.0172(13) 0.0156(13) 0.0012(10) -0.0026(10) -0.0014(10)
C2 0.0142(12) 0.0219(14) 0.0167(13) -0.0013(10) -0.0002(10) -0.0009(10)
C3 0.0172(13) 0.0161(13) 0.0214(14) -0.0050(10) 0.0004(11) 0.0034(10)
C4 0.0171(13) 0.0147(12) 0.0162(13) -0.0002(10) -0.0019(10) 0.0005(10)
C5 0.0217(14) 0.0134(13) 0.0240(15) -0.0038(10) -0.0021(12) 0.0007(10)
C6 0.0232(14) 0.0120(12) 0.0236(15) -0.0001(11) 0.0002(12) -0.0034(11)
C7 0.0149(12) 0.0162(12) 0.0160(13) 0.0018(10) -0.0032(10) -0.0019(10)
C8 0.0185(13) 0.0178(13) 0.0174(13) 0.0023(10) -0.0011(10) -0.0062(10)
C9 0.0172(13) 0.0254(14) 0.0179(13) 0.0009(11) 0.0016(11) -0.0027(11)
C10 0.0162(13) 0.0187(13) 0.0185(13) 0.0003(10) 0.0008(10) 0.0021(10)
C11 0.0141(12) 0.0157(12) 0.0144(12) 0.0008(10) -0.0012(10) 0.0015(10)
C12 0.0163(13) 0.0140(12) 0.0218(14) -0.0020(10) 0.0019(11) 0.0026(10)
C13 0.0181(13) 0.0109(11) 0.0240(14) 0.0034(11) 0.0016(11) 0.0009(10)
C14 0.0138(12) 0.0140(12) 0.0151(12) 0.0002(9) -0.0030(10) 0.0004(9)
C15 0.0108(11) 0.0142(12) 0.0135(12) -0.0007(9) -0.0023(9) 0.0004(9)
C16 0.0129(12) 0.0142(12) 0.0130(12) 0.0001(9) -0.0029(9) 0.0008(9)
C17 0.0153(13) 0.0174(13) 0.0188(13) 0.0025(10) 0.0017(10) -0.0011(10)
C18 0.0173(13) 0.0151(12) 0.0190(13) 0.0009(10) 0.0017(10) -0.0028(10)
C19 0.0167(13) 0.0214(13) 0.0183(14) -0.0029(11) -0.0005(11) -0.0024(11)
C20 0.0188(13) 0.0192(13) 0.0183(13) -0.0015(10) -0.0006(11) 0.0013(10)

loop_
_atom_type_symbol
_atom_type_description
_atom_type_scat_dispersion_real
_atom_type_scat_dispersion_imag
_atom_type_scat_source
C C 0.0033 0.0016 'International Tables Vol C Tables 4.2.6.8 and 6.1.1.4'
H H 0.0000 0.0000 'International Tables Vol C Tables 4.2.6.8 and 6.1.1.4'
I I -0.4742 1.8119 'International Tables Vol C Tables 4.2.6.8 and 6.1.1.4'
N N 0.0061 0.0033 'International Tables Vol C Tables 4.2.6.8 and 6.1.1.4'
Pb Pb -3.3944 10.1111 'International Tables Vol C Tables 4.2.6.8 and 6.1.1.4'

loop_
_exptl_crystal_face_index_h
_exptl_crystal_face_index_k
_exptl_crystal_face_index_l
_exptl_crystal_face_perp_dist
-8 9 8 0.1006
12 -7 -10 0.1187
2 12 -1 0.0518
-4 -12 2 0.0932
35 1 1 0.0500
-35 -2 0 0.0525
-26 2 -8 0.0921
8 6 -10 0.1410
-18 -10 -1 0.0791
-21 -7 7 0.1194
22 -9 2 0.0675
-13 -8 8 0.1234
4 -10 7 0.1021
-30 5 -3 0.0661
0 -2 12 0.1483
27 5 6 0.0902
30 7 1 0.0475

loop_
_geom_angle_atom_site_label_1
_geom_angle_atom_site_label_2
_geom_angle_atom_site_label_3
_geom_angle
_geom_angle_site_symmetry_1
_geom_angle_site_symmetry_3
I1 Pb1 I1 180.0 3_665 .
I1 Pb1 I2 89.675(4) . 4_565
I1 Pb1 I2 90.326(5) 3_665 4_565
I1 Pb1 I2 92.959(4) 3_665 3_665
I1 Pb1 I2 87.041(4) . 3_665
I1 Pb1 I2 89.674(4) 3_665 2_655
I1 Pb1 I2 87.041(4) 3_665 .
I1 Pb1 I2 90.325(5) . 2_655
I1 Pb1 I2 92.959(4) . .
I2 Pb1 I2 88.278(2) 2_655 3_665
I2 Pb1 I2 180.0 3_665 .
I2 Pb1 I2 180.0 4_565 2_655
I2 Pb1 I2 91.722(2) 4_565 3_665
I2 Pb1 I2 91.722(2) 2_655 .
I2 Pb1 I2 88.278(2) 4_565 .
Pb1 I2 Pb1 149.258(5) 2_645 .
H1A N1 H1B 109.5 . .
H1A N1 H1C 109.5 . .
H1B N1 H1C 109.5 . .
C20 N1 H1A 109.5 . .
C20 N1 H1B 109.5 . .
C20 N1 H1C 109.5 . .
C2 C1 C14 119.4(2) . .
C2 C1 C17 119.1(2) . .
C14 C1 C17 121.4(2) . .
C1 C2 H2 119.2 . .
C3 C2 C1 121.6(2) . .
C3 C2 H2 119.2 . .
C2 C3 H3 119.6 . .
C2 C3 C4 120.8(2) . .
C4 C3 H3 119.6 . .
C3 C4 C5 122.5(2) . .
C3 C4 C15 118.8(2) . .
C15 C4 C5 118.7(2) . .
C4 C5 H5 119.2 . .
C6 C5 C4 121.7(2) . .
C6 C5 H5 119.1 . .
C5 C6 H6 119.4 . .
C5 C6 C7 121.3(2) . .
C7 C6 H6 119.4 . .
C8 C7 C6 122.2(2) . .
C8 C7 C16 119.3(2) . .
C16 C7 C6 118.5(2) . .
C7 C8 H8 119.7 . .
C9 C8 C7 120.7(2) . .
C9 C8 H8 119.7 . .
C8 C9 H9 119.8 . .
C10 C9 C8 120.4(2) . .
C10 C9 H9 119.8 . .
C9 C10 H10 119.7 . .
C9 C10 C11 120.6(2) . .
C11 C10 H10 119.7 . .
C10 C11 C12 122.1(2) . .
C10 C11 C16 119.6(2) . .
C16 C11 C12 118.3(2) . .
C11 C12 H12 119.1 . .
C13 C12 C11 121.8(2) . .
C13 C12 H12 119.1 . .
C12 C13 H13 119.3 . .
C12 C13 C14 121.4(2) . .
C14 C13 H13 119.3 . .
C1 C14 C13 122.9(2) . .
C1 C14 C15 119.3(2) . .
C15 C14 C13 117.8(2) . .
C14 C15 C4 120.1(2) . .
C14 C15 C16 120.5(2) . .
C16 C15 C4 119.4(2) . .
C7 C16 C15 120.4(2) . .
C11 C16 C7 119.5(2) . .
C11 C16 C15 120.1(2) . .
C1 C17 H17A 109.3 . .
C1 C17 H17B 109.3 . .
C1 C17 C18 111.7(2) . .
H17A C17 H17B 107.9 . .
C18 C17 H17A 109.3 . .
C18 C17 H17B 109.3 . .
C17 C18 H18A 109.3 . .
C17 C18 H18B 109.3 . .
H18A C18 H18B 107.9 . .
C19 C18 C17 111.8(2) . .
C19 C18 H18A 109.3 . .
C19 C18 H18B 109.3 . .
C18 C19 H19A 109.2 . .
C18 C19 H19B 109.2 . .
H19A C19 H19B 107.9 . .
C20 C19 C18 112.3(2) . .
C20 C19 H19A 109.2 . .
C20 C19 H19B 109.2 . .
N1 C20 H20A 109.5 . .
N1 C20 H20B 109.5 . .
C19 C20 N1 110.5(2) . .
C19 C20 H20A 109.5 . .
C19 C20 H20B 109.5 . .
H20A C20 H20B 108.1 . .

loop_
_geom_bond_atom_site_label_1
_geom_bond_atom_site_label_2
_geom_bond_distance
_geom_bond_site_symmetry_2
Pb1 I1 3.17995(17) 3_665
Pb1 I1 3.18000(17) .
Pb1 I2 3.20375(16) 3_665
Pb1 I2 3.20054(16) 2_655
Pb1 I2 3.20054(15) 4_565
Pb1 I2 3.20377(16) .
I2 Pb1 3.20054(15) 2_645
N1 H1A 0.9100 .
N1 H1B 0.9100 .
N1 H1C 0.9100 .
N1 C20 1.519(3) .
C1 C2 1.391(4) .
C1 C14 1.412(3) .
C1 C17 1.517(4) .
C2 H2 0.9500 .
C2 C3 1.387(4) .
C3 H3 0.9500 .
C3 C4 1.392(4) .
C4 C5 1.432(4) .
C4 C15 1.426(3) .
C5 H5 0.9500 .
C5 C6 1.346(4) .
C6 H6 0.9500 .
C6 C7 1.436(4) .
C7 C8 1.399(4) .
C7 C16 1.419(3) .
C8 H8 0.9500 .
C8 C9 1.392(4) .
C9 H9 0.9500 .
C9 C10 1.385(4) .
C10 H10 0.9500 .
C10 C11 1.399(3) .
C11 C12 1.429(4) .
C11 C16 1.419(3) .
C12 H12 0.9500 .
C12 C13 1.357(4) .
C13 H13 0.9500 .
C13 C14 1.439(4) .
C14 C15 1.424(3) .
C15 C16 1.425(3) .
C17 H17A 0.9900 .
C17 H17B 0.9900 .
C17 C18 1.546(4) .
C18 H18A 0.9900 .
C18 H18B 0.9900 .
C18 C19 1.524(4) .
C19 H19A 0.9900 .
C19 H19B 0.9900 .
C19 C20 1.513(4) .
C20 H20A 0.9900 .
C20 H20B 0.9900 .

loop_
_exptl_oxdiff_crystal_face_indexfrac_h
_exptl_oxdiff_crystal_face_indexfrac_k
_exptl_oxdiff_crystal_face_indexfrac_l
_exptl_oxdiff_crystal_face_x
_exptl_oxdiff_crystal_face_y
_exptl_oxdiff_crystal_face_z
-8.0010 9.0061 7.9960 0.9715 0.0943 0.2085
12.0012 -7.0051 -9.9947 -0.9287 -0.0533 -0.4544
2.0005 12.0072 -1.0001 0.7610 0.3082 -0.5412
-4.0005 -12.0071 1.9993 -0.7152 -0.3025 0.6261
34.9957 1.0007 1.0118 0.1129 -0.8311 -0.5468
-34.9961 -2.0012 -0.0118 -0.1343 0.7640 0.6376
-25.9947 2.0006 -8.0084 -0.2318 0.9865 -0.0813
8.0021 6.0028 -9.9969 -0.0546 0.3800 -0.8845
-17.9980 -10.0061 -1.0054 -0.7181 0.1992 0.6163
-20.9998 -7.0037 6.9928 -0.1499 0.0199 0.9727
21.9966 -9.0053 2.0080 -0.5136 -0.8305 0.0949
-13.0010 -8.0042 7.9955 -0.1714 -0.2338 0.9352
3.9972 -10.0055 7.0015 -0.3518 -0.6416 0.6857
-29.9955 5.0028 -3.0103 0.1989 0.9534 0.1328
-0.0034 -2.0002 11.9992 0.4151 -0.5439 0.7097
26.9954 5.0035 6.0084 0.6109 -0.7447 -0.3066
29.9965 7.0043 1.0096 0.5163 -0.5576 -0.6947
